data_7235420
loop_
_publ_author_name
'Williams, Edward R.'
'Marshall, Kayleigh'
'Weller, Mark T.'

_publ_section_title
;
 Copper(ii) chlorofluorophosphate: a new layered square-net for
 intercalating amines
;
_journal_issue 1
_journal_name_full CrystEngComm
_journal_page_first 160
_journal_paper_doi 10.1039/C4CE01126K
_journal_volume 17
_journal_year 2015
_chemical_formula_sum 'C4 H11 Cl Cu4 F4 N2 O12 P4'
_chemical_formula_weight 770.8
_space_group_crystal_system orthorhombic
_space_group_IT_number 64
_space_group_name_Hall '-C 2ac 2'
_space_group_name_H-M_alt 'C m c e'
_atom_sites_solution_hydrogens geom
_audit_creation_method SHELXL-2013
_cell_angle_alpha 90
_cell_angle_beta 90
_cell_angle_gamma 90
_cell_formula_units_Z 8
_cell_length_a 13.9096(6)
_cell_length_b 13.6136(5)
_cell_length_c 19.7230(10)
_cell_measurement_temperature 120(2)
_cell_volume 3734.7(3)
_computing_structure_refinement 'SHELXL-2013 (Sheldrick, 2013)'
_diffrn_ambient_temperature 120(2)
_diffrn_measured_fraction_theta_full 0.998
_diffrn_measured_fraction_theta_max 0.996
_diffrn_radiation_type MoK\a
_diffrn_radiation_wavelength 0.71073
_diffrn_reflns_av_R_equivalents 0.1061
_diffrn_reflns_av_unetI/netI 0.0812
_diffrn_reflns_Laue_measured_fraction_full 0.998
_diffrn_reflns_Laue_measured_fraction_max 0.996
_diffrn_reflns_limit_h_max 16
_diffrn_reflns_limit_h_min -18
_diffrn_reflns_limit_k_max 17
_diffrn_reflns_limit_k_min -17
_diffrn_reflns_limit_l_max 22
_diffrn_reflns_limit_l_min -25
_diffrn_reflns_number 13685
_diffrn_reflns_point_group_measured_fraction_full 0.998
_diffrn_reflns_point_group_measured_fraction_max 0.996
_diffrn_reflns_theta_full 25.242
_diffrn_reflns_theta_max 27.502
_diffrn_reflns_theta_min 2.929
_exptl_absorpt_coefficient_mu 5.083
_exptl_absorpt_correction_type none
_exptl_crystal_colour blue
_exptl_crystal_density_diffrn 2.741
_exptl_crystal_description plate
_exptl_crystal_F_000 3000
_refine_diff_density_max 1.345
_refine_diff_density_min -1.138
_refine_diff_density_rms 0.297
_refine_ls_extinction_method none
_refine_ls_goodness_of_fit_ref 1.078
_refine_ls_hydrogen_treatment constr
_refine_ls_matrix_type full
_refine_ls_number_parameters 154
_refine_ls_number_reflns 2227
_refine_ls_number_restraints 0
_refine_ls_restrained_S_all 1.078
_refine_ls_R_factor_all 0.1350
_refine_ls_R_factor_gt 0.0874
_refine_ls_shift/su_max 0.001
_refine_ls_shift/su_mean 0.000
_refine_ls_structure_factor_coef Fsqd
_refine_ls_weighting_details 'w=1/[\s^2^(Fo^2^)+370.5276P] where P=(Fo^2^+2Fc^2^)/3'
_refine_ls_weighting_scheme calc
_refine_ls_wR_factor_gt 0.1577
_refine_ls_wR_factor_ref 0.1816
_reflns_Friedel_coverage 0.000
_reflns_number_gt 1491
_reflns_number_total 2227
_reflns_threshold_expression 'I > 2\s(I)'
_cod_data_source_file c4ce01126k2.cif
_cod_data_source_block shelx
_cod_original_sg_symbol_Hall '-C 2bc 2'
_cod_original_sg_symbol_H-M 'C m c a'
_cod_database_code 7235420
_shelx_space_group_comment
;
The symmetry employed for this shelxl refinement is uniquely defined
by the following loop, which should always be used as a source of
symmetry information in preference to the above space-group names.
They are only intended as comments.
;
_shelxl_version_number 2013-4

loop_
_space_group_symop_operation_xyz
'x, y, z'
'-x, -y+1/2, z+1/2'
'-x, y+1/2, -z+1/2'
'x, -y, -z'
'x+1/2, y+1/2, z'
'-x+1/2, -y+1, z+1/2'
'-x+1/2, y+1, -z+1/2'
'x+1/2, -y+1/2, -z'
'-x, -y, -z'
'x, y-1/2, -z-1/2'
'x, -y-1/2, z-1/2'
'-x, y, z'
'-x+1/2, -y+1/2, -z'
'x+1/2, y, -z-1/2'
'x+1/2, -y, z-1/2'
'-x+1/2, y+1/2, z'

loop_
_atom_site_label
_atom_site_type_symbol
_atom_site_fract_x
_atom_site_fract_y
_atom_site_fract_z
_atom_site_U_iso_or_equiv
_atom_site_adp_type
_atom_site_occupancy
_atom_site_site_symmetry_order
_atom_site_calc_flag
_atom_site_refinement_flags_posn
_atom_site_refinement_flags_adp
_atom_site_refinement_flags_occupancy
O1 O 0.0000 0.1813(8) 0.2261(6) 0.013(2) Uani 1 2 d S T P
O2 O 0.0928(5) 0.2795(5) 0.3316(4) 0.0132(17) Uani 1 1 d . . .
O3 O -0.0934(6) 0.3064(5) 0.1595(4) 0.0154(17) Uani 1 1 d . . .
O4 O -0.2331(5) -0.0529(6) 0.3388(4) 0.0148(17) Uani 1 1 d . . .
O5 O 0.2313(5) 0.1367(5) 0.3371(4) 0.0130(16) Uani 1 1 d . . .
O6 O 0.0000 -0.0962(8) 0.2349(6) 0.015(3) Uani 1 2 d S T P
O7 O 0.1461(5) 0.0411(6) 0.2298(4) 0.0123(16) Uani 1 1 d . . .
F1 F 0.0000 0.1777(8) 0.0992(6) 0.036(3) Uani 1 2 d S T P
F2 F 0.0000 0.4052(9) 0.3928(6) 0.040(3) Uani 1 2 d S T P
F3 F 0.1414(6) 0.0436(7) 0.1021(4) 0.040(2) Uani 1 1 d . . .
P1 P 0.0000 0.3376(3) 0.3296(2) 0.0121(8) Uani 1 2 d S T P
P2 P 0.0000 0.2475(3) 0.1621(2) 0.0124(8) Uani 1 2 d S T P
P3 P 0.2087(2) 0.0416(2) 0.16426(15) 0.0129(6) Uani 1 1 d . . .
Cu1 Cu 0.11550(10) 0.15750(9) 0.28319(7) 0.0123(3) Uani 1 1 d . . .
Cu2 Cu -0.11623(10) -0.07420(9) 0.28882(7) 0.0130(3) Uani 1 1 d . . .
Cl5 Cl 0.0000 0.0463(3) 0.3618(2) 0.0162(8) Uani 1 2 d S T P
OW2 O 0.0000 0.034(10) 0.420(7) 0.050 Uiso 0.13(3) 2 d S U .
C2 C 0.3015(10) 0.3368(9) 0.4796(6) 0.021(3) Uani 1 1 d . . .
H2A H 0.2692 0.3875 0.5056 0.026 Uiso 1 1 calc R U .
H2B H 0.3518 0.3676 0.4531 0.026 Uiso 1 1 calc R U .
C3 C 0.1550(9) 0.2367(10) 0.4730(6) 0.023(3) Uani 1 1 d . . .
H3A H 0.1115 0.2035 0.4421 0.028 Uiso 1 1 calc R U .
H3B H 0.1180 0.2842 0.4987 0.028 Uiso 1 1 calc R U .
N1 N 0.2313(7) 0.2886(7) 0.4334(5) 0.020(2) Uani 1 1 d . . .
H1A H 0.2646 0.2419 0.4046 0.024 Uiso 0.75 1 calc R U P
H1B H 0.2018 0.3378 0.4044 0.024 Uiso 0.75 1 calc R U P

loop_
_atom_site_aniso_label
_atom_site_aniso_U_11
_atom_site_aniso_U_22
_atom_site_aniso_U_33
_atom_site_aniso_U_23
_atom_site_aniso_U_13
_atom_site_aniso_U_12
O1 0.015(6) 0.011(5) 0.015(6) -0.002(4) 0.000 0.000
O2 0.015(4) 0.010(4) 0.015(4) 0.002(3) -0.001(3) 0.004(3)
O3 0.019(4) 0.008(4) 0.019(5) -0.001(3) -0.005(3) -0.005(3)
O4 0.007(3) 0.018(4) 0.019(4) 0.007(3) -0.003(3) 0.000(3)
O5 0.013(4) 0.010(4) 0.015(4) -0.004(3) -0.003(3) 0.005(3)
O6 0.004(5) 0.010(5) 0.029(7) -0.007(5) 0.000 0.000
O7 0.013(4) 0.013(3) 0.011(4) 0.004(3) 0.002(3) -0.011(3)
F1 0.033(7) 0.028(6) 0.047(8) -0.013(6) 0.000 0.000
F2 0.044(8) 0.045(8) 0.030(7) -0.008(6) 0.000 0.000
F3 0.035(5) 0.040(5) 0.043(5) 0.000(4) -0.005(4) 0.003(4)
P1 0.016(2) 0.0078(18) 0.013(2) -0.0007(16) 0.000 0.000
P2 0.0140(19) 0.0092(18) 0.014(2) 0.0017(16) 0.000 0.000
P3 0.0106(12) 0.0128(12) 0.0155(15) -0.0002(12) -0.0009(11) -0.0006(13)
Cu1 0.0119(6) 0.0096(6) 0.0153(7) 0.0003(5) -0.0003(6) 0.0011(5)
Cu2 0.0108(6) 0.0100(6) 0.0181(8) -0.0007(5) -0.0002(6) 0.0007(5)
Cl5 0.0162(18) 0.0168(18) 0.016(2) -0.0003(16) 0.000 0.000
C2 0.033(7) 0.022(6) 0.009(6) -0.004(5) 0.008(5) -0.009(6)
C3 0.020(6) 0.037(8) 0.013(6) -0.001(5) -0.009(5) -0.011(6)
N1 0.030(6) 0.015(4) 0.014(5) 0.002(4) -0.003(4) 0.007(5)

loop_
_atom_type_symbol
_atom_type_description
_atom_type_scat_dispersion_real
_atom_type_scat_dispersion_imag
_atom_type_scat_source
C C 0.0033 0.0016 'International Tables Vol C Tables 4.2.6.8 and 6.1.1.4'
H H 0.0000 0.0000 'International Tables Vol C Tables 4.2.6.8 and 6.1.1.4'
N N 0.0061 0.0033 'International Tables Vol C Tables 4.2.6.8 and 6.1.1.4'
O O 0.0106 0.0060 'International Tables Vol C Tables 4.2.6.8 and 6.1.1.4'
F F 0.0171 0.0103 'International Tables Vol C Tables 4.2.6.8 and 6.1.1.4'
P P 0.1023 0.0942 'International Tables Vol C Tables 4.2.6.8 and 6.1.1.4'
Cu Cu 0.3201 1.2651 'International Tables Vol C Tables 4.2.6.8 and 6.1.1.4'
Cl Cl 0.1484 0.1585 'International Tables Vol C Tables 4.2.6.8 and 6.1.1.4'

loop_
_geom_angle_atom_site_label_1
_geom_angle_atom_site_label_2
_geom_angle_atom_site_label_3
_geom_angle
_geom_angle_site_symmetry_1
_geom_angle_site_symmetry_3
P2 O1 Cu1 123.8(3) . .
P2 O1 Cu1 123.8(3) . 12
Cu1 O1 Cu1 107.8(5) . 12
P1 O2 Cu1 124.9(5) . .
P2 O3 Cu2 124.1(5) . 10_566
P3 O4 Cu2 123.8(5) 14_456 .
P3 O5 Cu1 124.1(5) 7_545 .
P1 O6 Cu2 122.1(3) 10_556 .
P1 O6 Cu2 122.1(3) 10_556 12
Cu2 O6 Cu2 111.3(6) . 12
P3 O7 Cu1 124.5(4) . .
P3 O7 Cu2 127.1(5) . 12
Cu1 O7 Cu2 106.2(3) . 12
O2 P1 O2 116.9(6) . 12
O2 P1 F2 106.8(4) . .
O2 P1 F2 106.8(4) 12 .
O2 P1 O6 108.9(4) . 10_566
O2 P1 O6 108.9(4) 12 10_566
F2 P1 O6 108.3(7) . 10_566
O3 P2 O3 116.5(6) 12 .
O3 P2 O1 109.4(4) 12 .
O3 P2 O1 109.4(4) . .
O3 P2 F1 107.0(4) 12 .
O3 P2 F1 107.0(4) . .
O1 P2 F1 107.1(7) . .
O4 P3 O5 115.0(4) 14_556 7_545
O4 P3 F3 107.8(5) 14_556 .
O5 P3 F3 107.5(5) 7_545 .
O4 P3 O7 109.1(4) 14_556 .
O5 P3 O7 108.7(4) 7_545 .
F3 P3 O7 108.6(4) . .
O2 Cu1 O7 175.1(3) . .
O2 Cu1 O5 89.5(3) . .
O7 Cu1 O5 89.8(3) . .
O2 Cu1 O1 90.4(4) . .
O7 Cu1 O1 90.2(4) . .
O5 Cu1 O1 178.1(4) . .
O2 Cu1 Cl5 95.7(2) . .
O7 Cu1 Cl5 89.1(2) . .
O5 Cu1 Cl5 95.6(2) . .
O1 Cu1 Cl5 86.3(3) . .
O4 Cu2 O3 89.8(3) . 10_556
O4 Cu2 O6 177.9(4) . .
O3 Cu2 O6 91.2(4) 10_556 .
O4 Cu2 O7 90.3(3) . 12
O3 Cu2 O7 174.9(3) 10_556 12
O6 Cu2 O7 88.6(4) . 12
O4 Cu2 Cl5 98.1(2) . .
O3 Cu2 Cl5 97.5(3) 10_556 .
O6 Cu2 Cl5 83.6(3) . .
O7 Cu2 Cl5 87.6(2) 12 .
OW2 Cl5 Cu1 131(4) . 12
OW2 Cl5 Cu1 131(4) . .
Cu1 Cl5 Cu1 73.12(12) 12 .
OW2 Cl5 Cu2 116(5) . 12
Cu1 Cl5 Cu2 112.89(15) 12 12
Cu1 Cl5 Cu2 71.33(8) . 12
OW2 Cl5 Cu2 116(5) . .
Cu1 Cl5 Cu2 71.33(8) 12 .
Cu1 Cl5 Cu2 112.89(15) . .
Cu2 Cl5 Cu2 73.06(12) 12 .
N1 C2 C3 110.7(10) . 13_556
N1 C3 C2 110.8(10) . 13_556
C2 N1 C3 110.7(9) . .

loop_
_geom_bond_atom_site_label_1
_geom_bond_atom_site_label_2
_geom_bond_distance
_geom_bond_site_symmetry_2
O1 P2 1.549(12) .
O1 Cu1 1.989(7) .
O1 Cu1 1.989(7) 12
O2 P1 1.515(8) .
O2 Cu1 1.942(8) .
O3 P2 1.527(8) .
O3 Cu2 1.945(8) 10_566
O4 P3 1.521(8) 14_456
O4 Cu2 1.923(8) .
O5 P3 1.540(8) 7_545
O5 Cu1 1.951(8) .
O6 P1 1.558(12) 10_556
O6 Cu2 1.958(7) .
O6 Cu2 1.958(7) 12
O7 P3 1.558(7) .
O7 Cu1 1.950(8) .
O7 Cu2 1.998(7) 12
F1 P2 1.564(12) .
F2 P1 1.550(13) .
F3 P3 1.543(9) .
P1 O2 1.515(8) 12
P1 O6 1.558(12) 10_566
P2 O3 1.527(8) 12
P3 O4 1.521(8) 14_556
P3 O5 1.540(8) 7_545
Cu1 Cl5 2.697(4) .
Cu2 O3 1.945(8) 10_556
Cu2 O7 1.998(7) 12
Cu2 Cl5 2.716(4) .
Cl5 OW2 1.17(13) .
Cl5 Cu1 2.697(4) 12
Cl5 Cu2 2.716(4) 12
C2 N1 1.489(15) .
C2 C3 1.497(17) 13_556
C3 N1 1.496(16) .
C3 C2 1.497(17) 13_556
